data_7115960
loop_
_publ_author_name
'Ying Xiong'
'Yan-Zhong Fan'
'Rui Yang'
'Sha Chen'
'Mei Pan'
'Ji-Jun Jiang'
'Cheng-Yong Su'

_publ_section_title
;
 Amide and N-oxide functionalization of T-shaped ligands for isoreticular
 MOFs with giant enhancements in CO2 separation
;
_journal_name_full Chem.Commun.
_journal_page_first 14631
_journal_paper_doi 10.1039/C4cc06697A
_journal_volume 50
_journal_year 2014
_chemical_formula_sum 'C14 H8 Cu N2 O6'
_chemical_formula_weight 363.76
_chemical_name_systematic
; 
 ? 
;
_space_group_IT_number 148
_symmetry_cell_setting trigonal
_symmetry_space_group_name_Hall '-R 3'
_symmetry_space_group_name_H-M 'R -3 :H'
_atom_sites_solution_hydrogens geom
_atom_sites_solution_primary direct
_atom_sites_solution_secondary difmap
_audit_creation_method SHELXL-97
_cell_angle_alpha 90.00
_cell_angle_beta 90.00
_cell_angle_gamma 120.00
_cell_formula_units_Z 18
_cell_length_a 18.569(3)
_cell_length_b 18.569(3)
_cell_length_c 40.907(8)
_cell_measurement_reflns_used 3014
_cell_measurement_temperature 150(2)
_cell_measurement_theta_max 24.9574
_cell_measurement_theta_min 2.8863
_cell_volume 12215(4)
_computing_structure_refinement 'SHELXL-97 (Sheldrick, 1997)'
_computing_structure_solution 'SHELXS-97 (Sheldrick, 1990)'
_diffrn_ambient_temperature 150(2)
_diffrn_measured_fraction_theta_full 0.998
_diffrn_measured_fraction_theta_max 0.998
_diffrn_measurement_device_type 'Rigaku R-AXIS SPIDE IP'
_diffrn_measurement_method 'phi and omega scans'
_diffrn_radiation_monochromator graphite
_diffrn_radiation_source 'fine-focus sealed tube'
_diffrn_radiation_type CuK\a
_diffrn_radiation_wavelength 1.54178
_diffrn_reflns_av_R_equivalents 0.0741
_diffrn_reflns_av_sigmaI/netI 0.0544
_diffrn_reflns_limit_h_max 24
_diffrn_reflns_limit_h_min -24
_diffrn_reflns_limit_k_max 22
_diffrn_reflns_limit_k_min -24
_diffrn_reflns_limit_l_max 53
_diffrn_reflns_limit_l_min -53
_diffrn_reflns_number 37403
_diffrn_reflns_theta_full 89.40
_diffrn_reflns_theta_max 89.40
_diffrn_reflns_theta_min 7.01
_diffrn_standards_decay_% none
_diffrn_standards_interval_time none
_diffrn_standards_number 3394
_exptl_absorpt_coefficient_mu 1.312
_exptl_absorpt_correction_T_max 1.000000
_exptl_absorpt_correction_T_min 0.400236
_exptl_absorpt_correction_type multi-scan
_exptl_crystal_colour blue
_exptl_crystal_density_diffrn 0.890
_exptl_crystal_density_method 'not measured'
_exptl_crystal_description block
_exptl_crystal_F_000 3294
_exptl_crystal_size_max 0.10
_exptl_crystal_size_mid 0.10
_exptl_crystal_size_min 0.10
_refine_diff_density_max 0.765
_refine_diff_density_min -0.597
_refine_diff_density_rms 0.088
_refine_ls_extinction_method none
_refine_ls_goodness_of_fit_ref 0.999
_refine_ls_hydrogen_treatment goem
_refine_ls_matrix_type full
_refine_ls_number_parameters 271
_refine_ls_number_reflns 6194
_refine_ls_number_restraints 128
_refine_ls_restrained_S_all 1.012
_refine_ls_R_factor_all 0.1096
_refine_ls_R_factor_gt 0.0761
_refine_ls_shift/su_max 0.000
_refine_ls_shift/su_mean 0.000
_refine_ls_structure_factor_coef Fsqd
_refine_ls_weighting_details 'calc w=1/[\s^2^(Fo^2^)+(0.1775P)^2^+0.0000P] where P=(Fo^2^+2Fc^2^)/3'
_refine_ls_weighting_scheme calc
_refine_ls_wR_factor_gt 0.2375
_refine_ls_wR_factor_ref 0.2652
_reflns_number_gt 3779
_reflns_number_total 6194
_reflns_threshold_expression >2sigma(I)
_cod_data_source_file c4cc06697a2.cif
_cod_data_source_block LIFM-11
_cod_original_cell_volume 12215(3)
_cod_original_sg_symbol_H-M R-3
_cod_database_code 7115960

loop_
_symmetry_equiv_pos_as_xyz
'x, y, z'
'-y, x-y, z'
'-x+y, -x, z'
'x+2/3, y+1/3, z+1/3'
'-y+2/3, x-y+1/3, z+1/3'
'-x+y+2/3, -x+1/3, z+1/3'
'x+1/3, y+2/3, z+2/3'
'-y+1/3, x-y+2/3, z+2/3'
'-x+y+1/3, -x+2/3, z+2/3'
'-x, -y, -z'
'y, -x+y, -z'
'x-y, x, -z'
'-x+2/3, -y+1/3, -z+1/3'
'y+2/3, -x+y+1/3, -z+1/3'
'x-y+2/3, x+1/3, -z+1/3'
'-x+1/3, -y+2/3, -z+2/3'
'y+1/3, -x+y+2/3, -z+2/3'
'x-y+1/3, x+2/3, -z+2/3'

loop_
_atom_site_label
_atom_site_type_symbol
_atom_site_fract_x
_atom_site_fract_y
_atom_site_fract_z
_atom_site_U_iso_or_equiv
_atom_site_adp_type
_atom_site_occupancy
_atom_site_symmetry_multiplicity
_atom_site_calc_flag
_atom_site_refinement_flags
_atom_site_disorder_assembly
_atom_site_disorder_group
Cu1 Cu 0.52412(3) 0.04827(3) 0.025927(11) 0.0458(3) Uani 1 1 d . . .
O1 O 0.5630(3) 0.1272(2) 0.06738(8) 0.0975(14) Uani 1 1 d D A .
N1 N 0.5466(4) 0.0940(3) 0.09627(11) 0.1032(19) Uani 1 1 d D . .
C1A C 0.4752(12) 0.0867(15) 0.1082(6) 0.129(6) Uani 0.40 1 d PDU A 1
H1A H 0.4505 0.1099 0.0946 0.155 Uiso 0.40 1 calc PR A 1
C2A C 0.4318(12) 0.0507(12) 0.1371(5) 0.117(4) Uani 0.40 1 d PDU A 1
H2A H 0.3765 0.0376 0.1419 0.140 Uiso 0.40 1 calc PR A 1
C3A C 0.4827(16) 0.0377(16) 0.1571(6) 0.106(5) Uani 0.40 1 d PDU A 1
C4A C 0.5392(18) 0.0177(19) 0.1455(7) 0.121(6) Uani 0.40 1 d PDU A 1
H4A H 0.5550 -0.0165 0.1571 0.146 Uiso 0.40 1 calc PR A 1
C5A C 0.5715(19) 0.0516(16) 0.1151(6) 0.139(7) Uani 0.40 1 d PDU A 1
H5A H 0.6153 0.0442 0.1070 0.167 Uiso 0.40 1 calc PR A 1
C6A C 0.4477(14) -0.0109(11) 0.1891(5) 0.194(8) Uani 0.60 1 d PDU A 1
O2A O 0.3674(15) -0.0573(15) 0.1901(6) 0.339(12) Uani 0.60 1 d PDU A 1
C1B C 0.4791(13) 0.0583(12) 0.1130(4) 0.30(2) Uani 0.60 1 d PD A 2
H1B H 0.4300 0.0572 0.1057 0.359 Uiso 0.60 1 calc PR A 2
C2B C 0.4813(11) 0.0207(14) 0.1428(4) 0.157(8) Uani 0.60 1 d PD A 2
H2B H 0.4307 -0.0168 0.1534 0.188 Uiso 0.60 1 calc PR A 2
C3B C 0.5545(11) 0.0373(11) 0.1565(5) 0.133(7) Uani 0.60 1 d PD A 2
C4B C 0.6218(12) 0.0575(14) 0.1387(3) 0.189(8) Uani 0.60 1 d PD A 2
H4B H 0.6685 0.0536 0.1457 0.227 Uiso 0.60 1 calc PR A 2
C5B C 0.6129(11) 0.0851(10) 0.1086(4) 0.163(8) Uani 0.60 1 d PD A 2
H5B H 0.6580 0.1004 0.0939 0.195 Uiso 0.60 1 calc PR A 2
C6B C 0.5466(11) -0.0084(11) 0.1900(4) 0.175(8) Uani 0.40 1 d PDU A 2
O2B O 0.5901(14) -0.0416(16) 0.1933(4) 0.228(8) Uani 0.40 1 d PDU A 2
C7 C 0.4779(3) -0.0444(4) 0.24388(14) 0.0854(17) Uani 1 1 d . A .
C8 C 0.4042(4) -0.0614(4) 0.25924(13) 0.0865(16) Uani 1 1 d . . .
H8A H 0.3662 -0.0493 0.2485 0.104 Uiso 1 1 calc R . .
C9 C 0.3862(3) -0.0967(3) 0.29070(11) 0.0680(12) Uani 1 1 d . . .
C10 C 0.4437(3) -0.1133(3) 0.30653(10) 0.0642(11) Uani 1 1 d . . .
H10A H 0.4326 -0.1353 0.3281 0.077 Uiso 1 1 calc R . .
C11 C 0.5168(3) -0.0975(3) 0.29073(11) 0.0701(12) Uani 1 1 d . . .
C12 C 0.5348(3) -0.0611(4) 0.25930(13) 0.0875(17) Uani 1 1 d . . .
H12A H 0.5855 -0.0481 0.2487 0.105 Uiso 1 1 calc R . .
C13 C 0.3064(3) -0.1191(3) 0.30676(10) 0.0627(11) Uani 1 1 d . . .
C14 C 0.5746(3) -0.1188(3) 0.30687(10) 0.0637(11) Uani 1 1 d . . .
N2 N 0.4957(3) -0.0104(4) 0.21134(12) 0.1007(17) Uani 1 1 d D . .
H13A H 0.5487 0.0149 0.2059 0.121 Uiso 0.50 1 calc PR A 1
H13B H 0.4661 0.0122 0.2052 0.121 Uiso 0.50 1 d PR A 2
O3 O 0.2555(2) -0.1064(2) 0.29088(8) 0.0767(10) Uani 1 1 d . . .
O4 O 0.2963(2) -0.1477(2) 0.33504(7) 0.0722(9) Uani 1 1 d . . .
O5 O 0.6379(2) -0.1071(2) 0.29074(8) 0.0761(9) Uani 1 1 d . . .
O6 O 0.5559(2) -0.1477(2) 0.33493(8) 0.0729(9) Uani 1 1 d . . .

loop_
_atom_site_aniso_label
_atom_site_aniso_U_11
_atom_site_aniso_U_22
_atom_site_aniso_U_33
_atom_site_aniso_U_23
_atom_site_aniso_U_13
_atom_site_aniso_U_12
Cu1 0.0716(4) 0.0404(3) 0.0154(3) -0.00246(18) -0.0012(2) 0.0204(3)
O1 0.166(4) 0.0645(19) 0.0279(16) -0.0034(14) -0.003(2) 0.032(2)
N1 0.167(5) 0.073(3) 0.039(2) -0.010(2) -0.012(3) 0.038(3)
C1A 0.132(7) 0.126(7) 0.113(8) -0.001(6) 0.014(6) 0.053(5)
C2A 0.119(6) 0.122(6) 0.102(6) 0.006(5) -0.002(5) 0.055(5)
C3A 0.109(6) 0.115(6) 0.100(7) 0.009(5) 0.000(5) 0.062(5)
C4A 0.126(7) 0.126(7) 0.116(7) 0.002(5) 0.008(5) 0.065(5)
C5A 0.145(8) 0.135(8) 0.133(9) 0.005(6) 0.010(6) 0.067(6)
C6A 0.178(11) 0.215(11) 0.166(11) 0.043(9) -0.008(8) 0.081(8)
O2A 0.324(14) 0.356(15) 0.317(15) 0.034(9) -0.009(9) 0.155(10)
C1B 0.27(3) 0.26(3) 0.056(9) 0.032(13) 0.017(13) -0.09(2)
C2B 0.093(9) 0.20(2) 0.129(16) 0.035(15) -0.009(11) 0.039(11)
C3B 0.133(13) 0.130(13) 0.126(15) -0.002(10) 0.033(12) 0.059(11)
C4B 0.194(18) 0.30(3) 0.071(9) 0.033(13) 0.001(11) 0.123(18)
C5B 0.23(2) 0.112(11) 0.087(10) 0.019(8) -0.034(12) 0.039(12)
C6B 0.275(19) 0.34(2) 0.078(9) 0.123(12) 0.099(11) 0.276(18)
O2B 0.313(19) 0.39(2) 0.092(9) 0.117(13) 0.098(12) 0.259(18)
C7 0.089(3) 0.136(5) 0.042(3) 0.025(3) 0.011(2) 0.065(3)
C8 0.103(4) 0.131(5) 0.048(3) 0.018(3) 0.002(3) 0.075(4)
C9 0.085(3) 0.090(3) 0.040(2) 0.005(2) 0.002(2) 0.053(3)
C10 0.078(3) 0.083(3) 0.033(2) 0.005(2) 0.0026(19) 0.042(2)
C11 0.068(3) 0.103(4) 0.037(2) 0.003(2) 0.0018(19) 0.041(3)
C12 0.081(3) 0.133(5) 0.047(3) 0.015(3) 0.007(2) 0.052(3)
C13 0.078(3) 0.091(3) 0.036(2) 0.003(2) -0.0001(19) 0.054(3)
C14 0.070(3) 0.086(3) 0.035(2) 0.001(2) 0.0003(19) 0.038(2)
N2 0.102(3) 0.170(5) 0.054(3) 0.045(3) 0.019(3) 0.086(4)
O3 0.097(2) 0.116(3) 0.0409(17) 0.0143(17) 0.0089(16) 0.071(2)
O4 0.087(2) 0.111(3) 0.0380(16) 0.0124(17) 0.0054(15) 0.064(2)
O5 0.0723(19) 0.115(3) 0.0415(17) 0.0146(17) 0.0081(15) 0.0472(19)
O6 0.0695(18) 0.112(3) 0.0405(17) 0.0123(17) 0.0089(14) 0.0479(18)

loop_
_atom_type_symbol
_atom_type_description
_atom_type_scat_dispersion_real
_atom_type_scat_dispersion_imag
_atom_type_scat_source
C C 0.0181 0.0091 'International Tables Vol C Tables 4.2.6.8 and 6.1.1.4'
H H 0.0000 0.0000 'International Tables Vol C Tables 4.2.6.8 and 6.1.1.4'
N N 0.0311 0.0180 'International Tables Vol C Tables 4.2.6.8 and 6.1.1.4'
O O 0.0492 0.0322 'International Tables Vol C Tables 4.2.6.8 and 6.1.1.4'
Cu Cu -1.9646 0.5888 'International Tables Vol C Tables 4.2.6.8 and 6.1.1.4'

loop_
_geom_angle_atom_site_label_1
_geom_angle_atom_site_label_2
_geom_angle_atom_site_label_3
_geom_angle
_geom_angle_site_symmetry_1
_geom_angle_site_symmetry_3
O5 Cu1 O4 90.39(16) 15_445 8_544
O5 Cu1 O3 88.64(17) 15_445 14
O4 Cu1 O3 168.63(13) 8_544 14
O5 Cu1 O6 168.63(13) 15_445 9_654
O4 Cu1 O6 88.67(15) 8_544 9_654
O3 Cu1 O6 90.05(16) 14 9_654
O5 Cu1 O1 95.51(15) 15_445 .
O4 Cu1 O1 95.33(14) 8_544 .
O3 Cu1 O1 96.04(15) 14 .
O6 Cu1 O1 95.86(14) 9_654 .
O5 Cu1 Cu1 84.72(9) 15_445 10_655
O4 Cu1 Cu1 84.00(9) 8_544 10_655
O3 Cu1 Cu1 84.63(9) 14 10_655
O6 Cu1 Cu1 83.91(9) 9_654 10_655
O1 Cu1 Cu1 179.29(11) . 10_655
N1 O1 Cu1 118.8(3) . .
C1B N1 O1 131.8(12) . .
C1B N1 C5A 85.7(16) . .
O1 N1 C5A 137.5(15) . .
C1B N1 C1A 26.1(17) . .
O1 N1 C1A 111.1(13) . .
C5A N1 C1A 110.0(18) . .
C1B N1 C5B 115.6(13) . .
O1 N1 C5B 111.7(9) . .
C5A N1 C5B 31.7(13) . .
C1A N1 C5B 136.6(15) . .
N1 C1A C2A 131(2) . .
C3A C2A C1A 108(2) . .
C4A C3A C2A 122(3) . .
C4A C3A C6A 107.1(19) . .
C2A C3A C6A 119(2) . .
C5A C4A C3A 114(3) . .
N1 C5A C4A 126(3) . .
O2A C6A N2 124(2) . .
O2A C6A C3A 115(2) . .
N2 C6A C3A 121.1(19) . .
N1 C1B C2B 117(2) . .
C3B C2B C1B 121.1(19) . .
C2B C3B C4B 122.2(19) . .
C2B C3B C6B 115.0(15) . .
C4B C3B C6B 116.7(16) . .
C3B C4B C5B 109.1(18) . .
C4B C5B N1 129.4(17) . .
N2 C6B O2B 124.5(13) . .
N2 C6B C3B 118.6(12) . .
O2B C6B C3B 116.9(14) . .
C12 C7 C8 121.0(5) . .
C12 C7 N2 118.9(5) . .
C8 C7 N2 120.1(5) . .
C7 C8 C9 119.8(5) . .
C10 C9 C8 119.5(5) . .
C10 C9 C13 119.8(4) . .
C8 C9 C13 120.6(4) . .
C11 C10 C9 120.3(4) . .
C10 C11 C12 119.7(4) . .
C10 C11 C14 120.0(4) . .
C12 C11 C14 120.4(4) . .
C7 C12 C11 119.6(5) . .
O4 C13 O3 126.1(4) . .
O4 C13 C9 116.6(4) . .
O3 C13 C9 117.2(4) . .
O6 C14 O5 126.3(4) . .
O6 C14 C11 116.5(4) . .
O5 C14 C11 117.3(4) . .
C6B N2 C6A 91.0(12) . .
C6B N2 C7 130.7(8) . .
C6A N2 C7 130.7(11) . .
C13 O3 Cu1 121.9(3) . 15_445
C13 O4 Cu1 123.0(3) . 6
C14 O5 Cu1 121.8(3) . 14
C14 O6 Cu1 123.1(3) . 5_545

loop_
_geom_bond_atom_site_label_1
_geom_bond_atom_site_label_2
_geom_bond_distance
_geom_bond_site_symmetry_2
Cu1 O5 1.971(3) 15_445
Cu1 O4 1.973(3) 8_544
Cu1 O3 1.975(3) 14
Cu1 O6 1.978(3) 9_654
Cu1 O1 2.119(3) .
Cu1 Cu1 2.6285(10) 10_655
O1 N1 1.297(6) .
N1 C1B 1.282(16) .
N1 C5A 1.340(17) .
N1 C1A 1.353(16) .
N1 C5B 1.416(15) .
C1A C2A 1.399(17) .
C2A C3A 1.359(18) .
C3A C4A 1.362(18) .
C3A C6A 1.54(3) .
C4A C5A 1.384(19) .
C6A O2A 1.297(16) .
C6A N2 1.27(2) .
C1B C2B 1.418(17) .
C2B C3B 1.354(16) .
C3B C4B 1.328(16) .
C3B C6B 1.58(2) .
C4B C5B 1.374(15) .
C6B N2 1.272(16) .
C6B O2B 1.245(15) .
C7 C12 1.392(7) .
C7 C8 1.391(7) .
C7 N2 1.439(7) .
C8 C9 1.406(7) .
C9 C10 1.408(6) .
C9 C13 1.478(6) .
C10 C11 1.396(6) .
C11 C12 1.413(7) .
C11 C14 1.473(6) .
C13 O4 1.247(5) .
C13 O3 1.262(5) .
C14 O6 1.241(5) .
C14 O5 1.267(5) .
O3 Cu1 1.975(3) 15_445
O4 Cu1 1.973(3) 6
O5 Cu1 1.971(3) 14
O6 Cu1 1.978(3) 5_545

loop_
_platon_squeeze_void_nr
_platon_squeeze_void_average_x
_platon_squeeze_void_average_y
_platon_squeeze_void_average_z
_platon_squeeze_void_volume
_platon_squeeze_void_count_electrons
_platon_squeeze_void_content
1 -0.096 -0.079 -0.001 6812 932 ' '
